data_7002063
loop_
_publ_author_name
'Baker, Murray V.'
'Brown, David H.'
'Simpson, Peter V.'
'Skelton, Brian W.'
'White, Allan H.'

_publ_section_title
;
 Palladium complexes of o-xylyl-linked alkoxybenzimidazolin-2-ylidenes:
 interesting structural conformations and application as pre-catalysts
;
_journal_issue 35
_journal_name_full 'Dalton Transactions'
_journal_page_first 7294
_journal_paper_doi 10.1039/b908613g
_journal_year 2009
_chemical_formula_moiety
;
C46 H56 Br2 N4 O4 Pd, 5/2(C6 H6), C2 H3 N
;
_chemical_formula_sum 'C63 H74 Br2 N5 O4 Pd'
_chemical_formula_weight 1231.49
_chemical_name_systematic
;
?
;
_space_group_IT_number 2
_symmetry_cell_setting triclinic
_symmetry_space_group_name_Hall '-P 1'
_symmetry_space_group_name_H-M 'P -1'
_atom_sites_solution_hydrogens geom
_atom_sites_solution_primary direct
_atom_sites_solution_secondary difmap
_audit_creation_date 2009-07-15T14:07:56-00:00
_audit_creation_method 'WinGX routine CIF_UPDATE'
_cell_angle_alpha 82.53(2)
_cell_angle_beta 80.84(2)
_cell_angle_gamma 73.94(2)
_cell_formula_units_Z 4
_cell_length_a 17.652(5)
_cell_length_b 18.280(5)
_cell_length_c 18.705(5)
_cell_measurement_reflns_used 35551
_cell_measurement_temperature 100(2)
_cell_measurement_theta_max 31.9903
_cell_measurement_theta_min 2.5844
_cell_volume 5703(3)
_computing_cell_refinement
;
CrysAlis RED, Oxford Diffraction Ltd.,
Version 1.171.29.7 (release 06-03-2006 CrysAlis171 .NET)
(compiled Mar 6 2006,22:55:04)
;
_computing_data_collection
;
CrysAlis CCD, Oxford Diffraction Ltd.,
Version 1.171.29.7 (release 06-03-2006 CrysAlis171 .NET)
(compiled Mar 6 2006,22:55:04)
;
_computing_data_reduction
;
CrysAlis RED, Oxford Diffraction Ltd.,
Version 1.171.29.7 (release 06-03-2006 CrysAlis171 .NET)
(compiled Mar 6 2006,22:55:04)
;
_computing_molecular_graphics OrtepII
_computing_publication_material WinGX
_computing_structure_refinement 'SHELXL-97 (Sheldrick, 2008)'
_diffrn_ambient_temperature 100(2)
_diffrn_detector_area_resol_mean 16.0009
_diffrn_measured_fraction_theta_full 0.982
_diffrn_measured_fraction_theta_max 0.904
_diffrn_measurement_device_type
;
Oxford Diffraction Xcalibur diffractometer
;
_diffrn_measurement_method '\w scans'
_diffrn_orient_matrix_UB_11 -0.0287441416
_diffrn_orient_matrix_UB_12 0.0252561588
_diffrn_orient_matrix_UB_13 0.0224998473
_diffrn_orient_matrix_UB_21 0.006096327
_diffrn_orient_matrix_UB_22 -0.0278806461
_diffrn_orient_matrix_UB_23 0.0298057507
_diffrn_orient_matrix_UB_31 0.0301650098
_diffrn_orient_matrix_UB_32 0.014951982
_diffrn_orient_matrix_UB_33 0.0085735015
_diffrn_radiation_monochromator graphite
_diffrn_radiation_type MoK\a
_diffrn_radiation_wavelength 0.71073
_diffrn_reflns_av_R_equivalents 0.1181
_diffrn_reflns_av_unetI/netI 0.2138
_diffrn_reflns_limit_h_max 26
_diffrn_reflns_limit_h_min -25
_diffrn_reflns_limit_k_max 26
_diffrn_reflns_limit_k_min -26
_diffrn_reflns_limit_l_max 27
_diffrn_reflns_limit_l_min 0
_diffrn_reflns_number 152638
_diffrn_reflns_theta_full 30
_diffrn_reflns_theta_max 32
_diffrn_reflns_theta_min 2.59
_exptl_absorpt_coefficient_mu 1.779
_exptl_absorpt_correction_T_max 0.88
_exptl_absorpt_correction_T_min 0.59
_exptl_absorpt_correction_type multi-scan
_exptl_absorpt_process_details
;
CrysAlis RED, Oxford Diffraction Ltd.,
Version 1.171.29.7 (release 06-03-2006 CrysAlis171 .NET)
(compiled Mar 6 2006,22:55:04)
Empirical absorption correction using spherical harmonics,
implemented in SCALE3 ABSPACK scaling algorithm.
;
_exptl_crystal_colour colourless
_exptl_crystal_density_diffrn 1.434
_exptl_crystal_density_method 'not measured'
_exptl_crystal_description needle
_exptl_crystal_F_000 2540
_exptl_crystal_size_max .43
_exptl_crystal_size_mid .08
_exptl_crystal_size_min .07
_refine_diff_density_max 7.177
_refine_diff_density_min -2.925
_refine_diff_density_rms 0.287
_refine_ls_extinction_method none
_refine_ls_goodness_of_fit_ref 1.024
_refine_ls_hydrogen_treatment constr
_refine_ls_matrix_type full
_refine_ls_number_parameters 1352
_refine_ls_number_reflns 35791
_refine_ls_number_restraints 141
_refine_ls_restrained_S_all 1.023
_refine_ls_R_factor_all 0.2099
_refine_ls_R_factor_gt 0.123
_refine_ls_shift/su_max 0.001
_refine_ls_shift/su_mean 0
_refine_ls_structure_factor_coef Fsqd
_refine_ls_weighting_details 'calc w=1/[\s^2^(Fo^2^)+(0.1955P)^2^+62.2856P] where P=(Fo^2^+2Fc^2^)/3'
_refine_ls_weighting_scheme calc
_refine_ls_wR_factor_gt 0.348
_refine_ls_wR_factor_ref 0.3772
_reflns_number_gt 16905
_reflns_number_total 35791
_reflns_threshold_expression I>2\s(I)
_cod_data_source_file b908613g.txt
_cod_data_source_block dhb238
_cod_original_sg_symbol_Hall -p_1
_cod_database_code 7002063

loop_
_symmetry_equiv_pos_as_xyz
'x, y, z'
'-x, -y, -z'

loop_
_atom_site_label
_atom_site_type_symbol
_atom_site_fract_x
_atom_site_fract_y
_atom_site_fract_z
_atom_site_U_iso_or_equiv
_atom_site_adp_type
_atom_site_occupancy
_atom_site_symmetry_multiplicity
_atom_site_calc_flag
_atom_site_refinement_flags
_atom_site_disorder_assembly
_atom_site_disorder_group
Pd1 Pd 0.48514(5) 0.89381(4) 0.29461(4) 0.01653(17) Uani 1 1 d . . .
Pd2 Pd -0.11283(5) 0.50054(4) 0.78918(4) 0.01576(17) Uani 1 1 d . . .
Br11 Br 0.53424(7) 0.76695(6) 0.36073(6) 0.0224(2) Uani 1 1 d . . .
Br12 Br 0.39259(7) 0.94716(6) 0.40060(6) 0.0247(2) Uani 1 1 d . . .
Br21 Br -0.06712(7) 0.40561(6) 0.89031(6) 0.0254(2) Uani 1 1 d . . .
Br22 Br -0.24780(7) 0.54820(6) 0.85439(6) 0.0246(2) Uani 1 1 d . . .
C11 C 0.6702(6) 0.9773(6) 0.2029(6) 0.021(2) Uani 1 1 d . . .
C12 C 0.6135(7) 1.0441(6) 0.2238(6) 0.023(2) Uani 1 1 d . . .
C13 C 0.6201(7) 1.1132(6) 0.1817(6) 0.020(2) Uani 1 1 d . . .
H13 H 0.5827 1.1595 0.1946 0.024 Uiso 1 1 calc R . .
C14 C 0.6769(7) 1.1166(7) 0.1238(7) 0.027(2) Uani 1 1 d . . .
H14 H 0.6782 1.1639 0.0965 0.033 Uiso 1 1 calc R . .
C15 C 0.7333(8) 1.0493(7) 0.1055(7) 0.032(3) Uani 1 1 d . . .
H15 H 0.7748 1.05 0.0664 0.038 Uiso 1 1 calc R . .
C16 C 0.7271(7) 0.9812(7) 0.1458(6) 0.028(2) Uani 1 1 d . . .
H16 H 0.7647 0.9351 0.1326 0.034 Uiso 1 1 calc R . .
C1 C 0.6727(6) 0.8991(5) 0.2432(6) 0.0176(19) Uani 1 1 d . . .
H1A H 0.7284 0.8721 0.2496 0.021 Uiso 1 1 calc R . .
H1B H 0.6419 0.9057 0.292 0.021 Uiso 1 1 calc R . .
N21 N 0.6395(5) 0.8515(5) 0.2038(5) 0.0177(17) Uani 1 1 d . . .
C22 C 0.5617(7) 0.8538(6) 0.2112(6) 0.021(2) Uani 1 1 d . . .
N23 N 0.5509(5) 0.8145(5) 0.1606(4) 0.0147(16) Uani 1 1 d . . .
C23A C 0.6250(6) 0.7805(5) 0.1221(5) 0.017(2) Uani 1 1 d . . .
C24 C 0.6454(7) 0.7284(6) 0.0668(5) 0.020(2) Uani 1 1 d . . .
O24 O 0.5876(5) 0.7026(4) 0.0464(4) 0.0243(16) Uani 1 1 d . . .
C241 C 0.6130(8) 0.6560(8) -0.0126(6) 0.032(3) Uani 1 1 d . . .
H24A H 0.6565 0.611 0.0002 0.038 Uiso 1 1 calc R . .
H24B H 0.6336 0.6853 -0.056 0.038 Uiso 1 1 calc R . .
C242 C 0.5426(9) 0.6290(8) -0.0300(8) 0.039(3) Uani 1 1 d . . .
H24C H 0.5632 0.5885 -0.0638 0.047 Uiso 1 1 calc R . .
H24D H 0.5173 0.6065 0.0155 0.047 Uiso 1 1 calc R . .
C243 C 0.4804(10) 0.6929(9) -0.0636(9) 0.048(4) Uani 1 1 d . . .
H24E H 0.5062 0.7217 -0.1043 0.057 Uiso 1 1 calc R . .
H24F H 0.4516 0.7288 -0.0269 0.057 Uiso 1 1 calc R . .
C244 C 0.4201(11) 0.6570(11) -0.0924(11) 0.063(5) Uani 1 1 d . . .
H24G H 0.4496 0.6189 -0.126 0.095 Uiso 1 1 calc R . .
H24H H 0.382 0.6975 -0.1178 0.095 Uiso 1 1 calc R . .
H24I H 0.3915 0.6325 -0.0513 0.095 Uiso 1 1 calc R . .
C25 C 0.7259(7) 0.7036(6) 0.0435(6) 0.024(2) Uani 1 1 d . . .
H25 H 0.7434 0.6691 0.0068 0.029 Uiso 1 1 calc R . .
C26 C 0.7824(7) 0.7277(6) 0.0722(6) 0.025(2) Uani 1 1 d . . .
H26 H 0.8369 0.7092 0.054 0.03 Uiso 1 1 calc R . .
C27 C 0.7625(7) 0.7769(6) 0.1254(6) 0.022(2) Uani 1 1 d . . .
O27 O 0.8155(4) 0.8008(4) 0.1573(4) 0.0218(15) Uani 1 1 d . . .
C271 C 0.8977(7) 0.7652(7) 0.1359(7) 0.030(3) Uani 1 1 d . . .
H27A H 0.9121 0.7769 0.0832 0.036 Uiso 1 1 calc R . .
H27B H 0.9086 0.709 0.1466 0.036 Uiso 1 1 calc R . .
C272 C 0.9455(8) 0.7973(8) 0.1796(8) 0.038(3) Uani 1 1 d . . .
H27C H 0.9327 0.7812 0.2317 0.046 Uiso 1 1 calc R . .
H27D H 1.0027 0.7736 0.1654 0.046 Uiso 1 1 calc R . .
C273 C 0.9322(9) 0.8816(9) 0.1710(8) 0.041(3) Uani 1 1 d . . .
H27E H 0.9694 0.8949 0.1984 0.049 Uiso 1 1 calc R . .
H27F H 0.8775 0.9052 0.1934 0.049 Uiso 1 1 calc R . .
C274 C 0.9431(10) 0.9164(10) 0.0929(9) 0.053(4) Uani 1 1 d . . .
H27G H 0.9987 0.898 0.0719 0.079 Uiso 1 1 calc R . .
H27H H 0.9289 0.9722 0.0921 0.079 Uiso 1 1 calc R . .
H27I H 0.9087 0.9013 0.0645 0.079 Uiso 1 1 calc R . .
C27A C 0.6810(6) 0.8050(6) 0.1485(5) 0.018(2) Uani 1 1 d . . .
C2 C 0.4713(6) 0.8183(6) 0.1425(5) 0.019(2) Uani 1 1 d . . .
H2A H 0.4323 0.8241 0.1871 0.022 Uiso 1 1 calc R . .
H2B H 0.4726 0.7701 0.1229 0.022 Uiso 1 1 calc R . .
C31 C 0.3889(6) 0.9534(6) 0.1019(5) 0.018(2) Uani 1 1 d . . .
C32 C 0.4453(6) 0.8851(6) 0.0867(5) 0.0164(19) Uani 1 1 d . . .
C33 C 0.4796(7) 0.8752(7) 0.0147(6) 0.022(2) Uani 1 1 d . . .
H33 H 0.5158 0.828 0.0028 0.027 Uiso 1 1 calc R . .
C34 C 0.4607(7) 0.9343(6) -0.0397(5) 0.021(2) Uani 1 1 d . . .
H34 H 0.4868 0.9281 -0.0878 0.025 Uiso 1 1 calc R . .
C35 C 0.4055(7) 1.0008(7) -0.0250(7) 0.028(3) Uani 1 1 d . . .
H35 H 0.3912 1.0399 -0.0629 0.034 Uiso 1 1 calc R . .
C36 C 0.3704(7) 1.0108(6) 0.0460(6) 0.023(2) Uani 1 1 d . . .
H36 H 0.333 1.0577 0.0567 0.028 Uiso 1 1 calc R . .
C3 C 0.3470(6) 0.9715(6) 0.1785(6) 0.022(2) Uani 1 1 d . . .
H3A H 0.29 0.9968 0.1762 0.026 Uiso 1 1 calc R . .
H3B H 0.3509 0.9234 0.2105 0.026 Uiso 1 1 calc R . .
N41 N 0.4703(5) 1.0578(5) 0.2587(5) 0.0191(17) Uani 1 1 d U . .
C42 C 0.4453(6) 0.9959(6) 0.2473(6) 0.0194(18) Uani 1 1 d U . .
N43 N 0.3831(5) 1.0216(5) 0.2092(5) 0.0205(17) Uani 1 1 d U . .
C43A C 0.3623(6) 1.1027(6) 0.2025(5) 0.020(2) Uani 1 1 d . . .
C44 C 0.2972(6) 1.1570(6) 0.1738(6) 0.023(2) Uani 1 1 d U . .
O44 O 0.2436(5) 1.1293(5) 0.1459(5) 0.0315(19) Uani 1 1 d . . .
C441 C 0.1816(8) 1.1839(7) 0.1115(6) 0.030(3) Uani 1 1 d . . .
H44A H 0.2047 1.2167 0.0728 0.035 Uiso 1 1 calc R . .
H44B H 0.1456 1.2169 0.1476 0.035 Uiso 1 1 calc R . .
C442 C 0.1365(8) 1.1398(8) 0.0796(8) 0.037(3) Uani 1 1 d . . .
H44C H 0.0953 1.1761 0.053 0.044 Uiso 1 1 calc R . .
H44D H 0.1735 1.1065 0.0443 0.044 Uiso 1 1 calc R . .
C443 C 0.0982(12) 1.0923(10) 0.1363(11) 0.063(5) Uani 1 1 d . . .
H44E H 0.1402 1.0512 0.1575 0.076 Uiso 1 1 calc R . .
H44F H 0.0685 1.1245 0.1756 0.076 Uiso 1 1 calc R . .
C444 C 0.0432(12) 1.0573(11) 0.1099(11) 0.069(5) Uani 1 1 d . . .
H44G H 0.0017 1.0974 0.0881 0.103 Uiso 1 1 calc R . .
H44H H 0.0187 1.0286 0.1507 0.103 Uiso 1 1 calc R . .
H44I H 0.0727 1.0225 0.0733 0.103 Uiso 1 1 calc R . .
C45 C 0.2927(7) 1.2324(6) 0.1797(6) 0.025(2) Uani 1 1 d U . .
H45 H 0.2511 1.271 0.1602 0.03 Uiso 1 1 calc R . .
C46 C 0.3474(7) 1.2543(6) 0.2135(6) 0.026(2) Uani 1 1 d . . .
H46 H 0.3416 1.307 0.217 0.031 Uiso 1 1 calc R . .
C47 C 0.4086(7) 1.2012(6) 0.2414(6) 0.022(2) Uani 1 1 d . . .
O47 O 0.4624(5) 1.2172(4) 0.2801(5) 0.0265(17) Uani 1 1 d . . .
C471 C 0.4573(8) 1.2949(6) 0.2889(7) 0.033(3) Uani 1 1 d . . .
H47A H 0.4035 1.3201 0.3119 0.039 Uiso 1 1 calc R . .
H47B H 0.4675 1.3229 0.2409 0.039 Uiso 1 1 calc R . .
C472 C 0.5198(12) 1.2955(9) 0.3371(12) 0.070(5) Uani 1 1 d U . .
H47C H 0.5179 1.3493 0.3416 0.084 Uiso 1 1 calc R . .
H47D H 0.5047 1.2724 0.3863 0.084 Uiso 1 1 calc R . .
C473 C 0.6042(13) 1.2542(10) 0.3112(13) 0.081(5) Uani 1 1 d U . .
H47E H 0.621 1.278 0.2628 0.097 Uiso 1 1 calc R . .
H47F H 0.6071 1.2003 0.306 0.097 Uiso 1 1 calc R . .
C474 C 0.6612(13) 1.2568(11) 0.3643(12) 0.096(5) Uani 1 1 d U . .
H47G H 0.7154 1.2296 0.3459 0.144 Uiso 1 1 calc R . .
H47H H 0.6452 1.2325 0.412 0.144 Uiso 1 1 calc R . .
H47I H 0.6591 1.3102 0.3689 0.144 Uiso 1 1 calc RD . .
C47A C 0.4175(7) 1.1244(6) 0.2345(6) 0.022(2) Uani 1 1 d . . .
C4 C 0.5460(6) 1.0487(6) 0.2864(6) 0.020(2) Uani 1 1 d . . .
H4A H 0.5575 1.0015 0.3199 0.024 Uiso 1 1 calc R . .
H4B H 0.5421 1.0925 0.314 0.024 Uiso 1 1 calc R . .
C51 C 0.0603(6) 0.6092(5) 0.7192(5) 0.0159(19) Uani 1 1 d . . .
C52 C -0.0058(6) 0.6682(6) 0.7015(6) 0.019(2) Uani 1 1 d . . .
C53 C 0.0055(7) 0.7250(6) 0.6441(6) 0.021(2) Uani 1 1 d . . .
H53 H -0.0386 0.7653 0.6312 0.026 Uiso 1 1 calc R . .
C54 C 0.0796(7) 0.7215(6) 0.6077(7) 0.026(2) Uani 1 1 d . . .
H54 H 0.0862 0.7596 0.5693 0.031 Uiso 1 1 calc R . .
C55 C 0.1441(7) 0.6650(7) 0.6248(7) 0.029(3) Uani 1 1 d . . .
H55 H 0.195 0.6636 0.5985 0.035 Uiso 1 1 calc R . .
C56 C 0.1350(7) 0.6102(6) 0.6801(6) 0.023(2) Uani 1 1 d . . .
H56 H 0.1806 0.5716 0.6926 0.028 Uiso 1 1 calc R . .
C5 C 0.0578(6) 0.5477(6) 0.7800(5) 0.018(2) Uani 1 1 d . . .
H5A H 0.1036 0.5401 0.8071 0.021 Uiso 1 1 calc R . .
H5B H 0.0085 0.5634 0.814 0.021 Uiso 1 1 calc R . .
N61 N 0.0606(5) 0.4749(5) 0.7513(5) 0.0179(12) Uani 1 1 d U . .
C62 C -0.0045(6) 0.4581(5) 0.7392(5) 0.0131(16) Uani 1 1 d U . .
N63 N 0.0170(5) 0.3958(5) 0.7022(5) 0.0179(12) Uani 1 1 d U . .
C63A C 0.0989(7) 0.3681(6) 0.6931(6) 0.023(2) Uani 1 1 d . . .
C64 C 0.1499(7) 0.3019(6) 0.6655(6) 0.025(2) Uani 1 1 d U . .
O64 O 0.1166(5) 0.2564(4) 0.6364(5) 0.0281(18) Uani 1 1 d . . .
C641 C 0.1654(8) 0.1811(7) 0.6181(7) 0.035(3) Uani 1 1 d . . .
H64A H 0.1774 0.1475 0.6631 0.042 Uiso 1 1 calc R . .
H64B H 0.2163 0.1855 0.5892 0.042 Uiso 1 1 calc R . .
C642 C 0.1214(12) 0.1488(10) 0.5763(14) 0.080(5) Uani 1 1 d U . .
H64C H 0.12 0.1785 0.5281 0.096 Uiso 1 1 calc R . .
H64D H 0.1536 0.0963 0.5679 0.096 Uiso 1 1 calc R . .
C643 C 0.0449(13) 0.1444(11) 0.6011(15) 0.083(5) Uani 1 1 d U . .
H64E H 0.0113 0.1954 0.6132 0.1 Uiso 1 1 calc R . .
H64F H 0.0448 0.1089 0.6458 0.1 Uiso 1 1 calc R . .
C644 C 0.0093(12) 0.1146(10) 0.5397(14) 0.077(5) Uani 1 1 d U . .
H64G H 0.0291 0.1352 0.4915 0.115 Uiso 1 1 calc R . .
H64H H -0.0489 0.1319 0.5473 0.115 Uiso 1 1 calc R . .
H64I H 0.0259 0.0587 0.5429 0.115 Uiso 1 1 calc R . .
C65 C 0.2311(7) 0.2896(7) 0.6715(7) 0.028(2) Uani 1 1 d U . .
H65 H 0.2677 0.2453 0.6531 0.034 Uiso 1 1 calc R . .
C66 C 0.2600(7) 0.3391(7) 0.7029(7) 0.031(3) Uani 1 1 d . . .
H66 H 0.3155 0.3283 0.7046 0.037 Uiso 1 1 calc R . .
C67 C 0.2091(6) 0.4052(6) 0.7325(6) 0.022(2) Uani 1 1 d . . .
O67 O 0.2311(5) 0.4547(5) 0.7675(6) 0.040(2) Uani 1 1 d U B .
C671 C 0.3153(9) 0.4470(9) 0.7682(9) 0.051(3) Uani 1 1 d DU . .
H67A H 0.3369 0.4772 0.7261 0.061 Uiso 0.5 1 calc PR A 1
H67B H 0.3463 0.3928 0.7678 0.061 Uiso 0.5 1 calc PR A 1
H67J H 0.3464 0.4237 0.7242 0.061 Uiso 0.5 1 d PR A 2
H67K H 0.3337 0.4134 0.8115 0.061 Uiso 0.5 1 d PR A 2
C672 C 0.317(2) 0.4780(16) 0.8382(16) 0.051(5) Uiso 0.5 1 d PDU B 1
H67C H 0.3711 0.4634 0.8519 0.061 Uiso 0.5 1 calc PR B 1
H67D H 0.2809 0.4588 0.878 0.061 Uiso 0.5 1 calc PR B 1
C673 C 0.288(3) 0.5636(19) 0.823(2) 0.049(7) Uiso 0.5 1 d PDU B 1
H67E H 0.2292 0.5781 0.8227 0.059 Uiso 0.5 1 calc PR B 1
H67F H 0.2994 0.5891 0.8616 0.059 Uiso 0.5 1 calc PR B 1
C674 C 0.326(2) 0.591(2) 0.7505(15) 0.059(7) Uiso 0.5 1 d PDU B 1
H67G H 0.3063 0.6466 0.7421 0.089 Uiso 0.5 1 calc PR B 1
H67H H 0.3139 0.5666 0.7117 0.089 Uiso 0.5 1 calc PR B 1
H67I H 0.3841 0.5775 0.7505 0.089 Uiso 0.5 1 calc PR B 1
C675 C 0.3292(17) 0.5307(14) 0.7712(14) 0.038(6) Uiso 0.5 1 d PD B 2
H67L H 0.3861 0.526 0.7727 0.046 Uiso 0.5 1 calc PR B 2
H67M H 0.3127 0.5644 0.7274 0.046 Uiso 0.5 1 calc PR B 2
C676 C 0.279(2) 0.5644(18) 0.8397(15) 0.037(8) Uiso 0.5 1 d PD B 2
H67N H 0.2225 0.5688 0.8374 0.044 Uiso 0.5 1 calc PR B 2
H67O H 0.2851 0.6165 0.8412 0.044 Uiso 0.5 1 calc PR B 2
C677 C 0.304(2) 0.5154(19) 0.9101(17) 0.056(8) Uiso 0.5 1 d PD B 2
H67P H 0.2928 0.4656 0.9115 0.084 Uiso 0.5 1 calc PR B 2
H67Q H 0.2739 0.5415 0.9524 0.084 Uiso 0.5 1 calc PR B 2
H67R H 0.361 0.5079 0.9111 0.084 Uiso 0.5 1 calc PR B 2
C67A C 0.1268(7) 0.4175(6) 0.7250(6) 0.021(2) Uani 1 1 d . . .
C6 C -0.0422(7) 0.3663(6) 0.6744(6) 0.023(2) Uani 1 1 d . . .
H6A H -0.0922 0.3762 0.7085 0.028 Uiso 1 1 calc R . .
H6B H -0.0218 0.3104 0.6724 0.028 Uiso 1 1 calc R . .
C71 C -0.1279(6) 0.4614(5) 0.5852(5) 0.0147(18) Uani 1 1 d . . .
C72 C -0.0595(6) 0.4039(6) 0.5988(5) 0.0173(19) Uani 1 1 d . . .
C73 C -0.0004(6) 0.3805(6) 0.5406(6) 0.019(2) Uani 1 1 d . . .
H73 H 0.0467 0.3419 0.5493 0.023 Uiso 1 1 calc R . .
C74 C -0.0102(7) 0.4132(6) 0.4711(6) 0.021(2) Uani 1 1 d . . .
H74 H 0.0304 0.3971 0.4321 0.026 Uiso 1 1 calc R . .
C75 C -0.0774(7) 0.4684(6) 0.4574(6) 0.021(2) Uani 1 1 d . . .
H75 H -0.0839 0.4902 0.409 0.025 Uiso 1 1 calc R . .
C76 C -0.1354(7) 0.4924(6) 0.5136(6) 0.021(2) Uani 1 1 d . . .
H76 H -0.182 0.531 0.5037 0.025 Uiso 1 1 calc R . .
C7 C -0.1952(6) 0.4941(6) 0.6433(5) 0.0168(19) Uani 1 1 d . . .
H7A H -0.2469 0.4988 0.6264 0.02 Uiso 1 1 calc R . .
H7B H -0.1917 0.4588 0.6883 0.02 Uiso 1 1 calc R . .
N81 N -0.1421(5) 0.6495(5) 0.7007(5) 0.0183(16) Uani 1 1 d U . .
C82 C -0.1485(6) 0.5774(6) 0.7082(6) 0.0176(17) Uani 1 1 d U . .
N83 N -0.1910(5) 0.5699(5) 0.6592(5) 0.0198(17) Uani 1 1 d U . .
C83A C -0.2201(6) 0.6407(6) 0.6215(5) 0.0168(19) Uani 1 1 d . . .
C84 C -0.2746(6) 0.6644(6) 0.5703(6) 0.0179(18) Uani 1 1 d U . .
O84 O -0.3101(5) 0.6117(4) 0.5523(4) 0.0220(16) Uani 1 1 d . . .
C841 C -0.3574(7) 0.6368(7) 0.4927(6) 0.028(3) Uani 1 1 d . . .
H84A H -0.3234 0.6464 0.447 0.034 Uiso 1 1 calc R . .
H84B H -0.3989 0.6847 0.5027 0.034 Uiso 1 1 calc R . .
C842 C -0.3951(7) 0.5743(7) 0.4863(7) 0.032(3) Uani 1 1 d . . .
H84C H -0.4315 0.5921 0.4488 0.039 Uiso 1 1 calc R . .
H84D H -0.4276 0.5653 0.5331 0.039 Uiso 1 1 calc R . .
C843 C -0.3380(8) 0.4989(8) 0.4669(9) 0.040(3) Uani 1 1 d . . .
H84E H -0.3032 0.5076 0.4214 0.048 Uiso 1 1 calc R . .
H84F H -0.3039 0.4784 0.5059 0.048 Uiso 1 1 calc R . .
C844 C -0.3807(9) 0.4411(9) 0.4569(9) 0.048(4) Uani 1 1 d . . .
H84G H -0.4091 0.4268 0.5037 0.072 Uiso 1 1 calc R . .
H84H H -0.342 0.3957 0.4385 0.072 Uiso 1 1 calc R . .
H84I H -0.4187 0.4632 0.4221 0.072 Uiso 1 1 calc R . .
C85 C -0.2916(7) 0.7410(6) 0.5446(6) 0.025(2) Uani 1 1 d U . .
H85 H -0.3252 0.7588 0.5075 0.03 Uiso 1 1 calc R . .
C86 C -0.2602(7) 0.7935(6) 0.5722(6) 0.026(2) Uani 1 1 d . . .
H86 H -0.2742 0.8458 0.5541 0.031 Uiso 1 1 calc R . .
C87 C -0.2097(6) 0.7702(6) 0.6248(5) 0.018(2) Uani 1 1 d . . .
O87 O -0.1787(5) 0.8173(4) 0.6559(4) 0.0243(16) Uani 1 1 d U . .
C871 C -0.2013(8) 0.8984(6) 0.6320(5) 0.025(2) Uani 1 1 d U . .
H87A H -0.2596 0.9192 0.6415 0.03 Uiso 1 1 calc R . .
H87B H -0.1843 0.907 0.5792 0.03 Uiso 1 1 calc R . .
C872 C -0.1595(8) 0.9370(6) 0.6752(6) 0.028(2) Uani 1 1 d U . .
H87C H -0.1017 0.9127 0.6683 0.034 Uiso 1 1 calc R . .
H87D H -0.1791 0.9301 0.7276 0.034 Uiso 1 1 calc R . .
C873 C -0.1746(8) 1.0221(7) 0.6509(8) 0.034(2) Uani 1 1 d U . .
H87E H -0.2327 1.0456 0.6547 0.041 Uiso 1 1 calc R . .
H87F H -0.1522 1.0288 0.5992 0.041 Uiso 1 1 calc R . .
C874 C -0.1372(9) 1.0639(8) 0.6971(8) 0.040(3) Uani 1 1 d . . .
H87G H -0.1651 1.0644 0.7467 0.06 Uiso 1 1 calc R . .
H87H H -0.1418 1.1165 0.6756 0.06 Uiso 1 1 calc R . .
H87I H -0.081 1.0371 0.6981 0.06 Uiso 1 1 calc R . .
C87A C -0.1875(6) 0.6917(6) 0.6466(5) 0.0170(19) Uani 1 1 d . . .
C8 C -0.0907(6) 0.6774(6) 0.7405(5) 0.0174(19) Uani 1 1 d . . .
H8A H -0.0883 0.6489 0.7893 0.021 Uiso 1 1 calc R . .
H8B H -0.1151 0.7321 0.7474 0.021 Uiso 1 1 calc R . .
C101 C 1.3179(9) 0.7719(9) 0.3416(8) 0.042(3) Uani 1 1 d . . .
H101 H 1.3581 0.7938 0.315 0.05 Uiso 1 1 calc R . .
C102 C 1.2806(9) 0.7355(10) 0.3057(8) 0.051(4) Uani 1 1 d . . .
H102 H 1.296 0.7295 0.2553 0.061 Uiso 1 1 calc R . .
C103 C 1.2184(8) 0.7066(8) 0.3444(9) 0.042(3) Uani 1 1 d . . .
H103 H 1.1901 0.682 0.3204 0.05 Uiso 1 1 calc R . .
C104 C 1.1992(10) 0.7147(9) 0.4173(8) 0.049(4) Uani 1 1 d . . .
H104 H 1.1589 0.6934 0.4445 0.058 Uiso 1 1 calc R . .
C105 C 1.2380(10) 0.7535(9) 0.4520(9) 0.047(4) Uani 1 1 d . . .
H105 H 1.2213 0.7628 0.5016 0.056 Uiso 1 1 calc R . .
C106 C 1.3001(8) 0.7783(7) 0.4143(7) 0.035(3) Uani 1 1 d . . .
H106 H 1.3308 0.7999 0.4386 0.042 Uiso 1 1 calc R . .
C201 C 0.9350(9) 0.2788(8) 0.1390(7) 0.036(3) Uani 1 1 d . . .
H201 H 0.9729 0.2951 0.1594 0.043 Uiso 1 1 calc R . .
C202 C 0.8824(9) 0.2444(9) 0.1835(7) 0.043(3) Uani 1 1 d . . .
H202 H 0.8815 0.239 0.2348 0.052 Uiso 1 1 calc R . .
C203 C 0.8305(10) 0.2177(10) 0.1514(8) 0.053(4) Uani 1 1 d . . .
H203 H 0.7939 0.1937 0.1813 0.063 Uiso 1 1 calc R . .
C204 C 0.8312(11) 0.2254(10) 0.0778(9) 0.058(5) Uani 1 1 d . . .
H204 H 0.7973 0.2046 0.0564 0.069 Uiso 1 1 calc R . .
C205 C 0.8811(10) 0.2634(9) 0.0353(8) 0.046(4) Uani 1 1 d . . .
H205 H 0.8795 0.2717 -0.0157 0.055 Uiso 1 1 calc R . .
C206 C 0.9331(9) 0.2896(8) 0.0647(6) 0.034(3) Uani 1 1 d . . .
H206 H 0.968 0.3153 0.0343 0.041 Uiso 1 1 calc R . .
C301 C 0.4795(9) 0.6211(9) 0.2515(9) 0.048(4) Uani 1 1 d . . .
H301 H 0.5064 0.6591 0.2534 0.057 Uiso 1 1 calc R . .
C302 C 0.4522(9) 0.5822(11) 0.3148(8) 0.051(4) Uani 1 1 d . . .
H302 H 0.4604 0.5937 0.3606 0.061 Uiso 1 1 calc R . .
C303 C 0.4138(10) 0.5277(11) 0.3117(9) 0.058(5) Uani 1 1 d . . .
H303 H 0.3958 0.5013 0.3555 0.07 Uiso 1 1 calc R . .
C304 C 0.4013(9) 0.5111(8) 0.2484(9) 0.047(4) Uani 1 1 d . . .
H304 H 0.3753 0.4724 0.2472 0.057 Uiso 1 1 calc R . .
C305 C 0.4262(11) 0.5501(9) 0.1835(10) 0.055(4) Uani 1 1 d . . .
H305 H 0.4151 0.5398 0.1383 0.066 Uiso 1 1 calc R . .
C306 C 0.4667(10) 0.6034(7) 0.1861(8) 0.045(4) Uani 1 1 d . . .
H306 H 0.4862 0.6284 0.1422 0.053 Uiso 1 1 calc R . .
C401 C 0.2927(11) 0.7986(13) 0.0756(9) 0.065(6) Uani 1 1 d . . .
H401 H 0.3343 0.8181 0.0485 0.079 Uiso 1 1 calc R . .
C402 C 0.2989(11) 0.7193(12) 0.0835(10) 0.063(5) Uani 1 1 d . . .
H402 H 0.3442 0.6856 0.0596 0.075 Uiso 1 1 calc R . .
C403 C 0.2423(10) 0.6908(11) 0.1241(9) 0.055(4) Uani 1 1 d . . .
H403 H 0.2495 0.6371 0.1321 0.066 Uiso 1 1 calc R . .
C404 C 0.1756(11) 0.7381(13) 0.1533(10) 0.061(5) Uani 1 1 d . . .
H404 H 0.1347 0.7168 0.1791 0.073 Uiso 1 1 calc R . .
C405 C 0.1638(12) 0.8148(13) 0.1477(11) 0.067(5) Uani 1 1 d . . .
H405 H 0.1157 0.8463 0.1697 0.081 Uiso 1 1 calc R . .
C406 C 0.2238(12) 0.8478(12) 0.1085(12) 0.069(6) Uani 1 1 d . . .
H406 H 0.2176 0.9014 0.1047 0.083 Uiso 1 1 calc R . .
C501 C 0.7490(11) 1.0476(10) 0.3685(12) 0.060(5) Uani 1 1 d . . .
H501 H 0.6998 1.0355 0.37 0.073 Uiso 1 1 calc R . .
C502 C 0.7972(12) 1.0487(10) 0.3068(10) 0.057(5) Uani 1 1 d . . .
H502 H 0.7828 1.0352 0.2645 0.068 Uiso 1 1 calc R . .
C503 C 0.8673(12) 1.0686(9) 0.3018(9) 0.056(5) Uani 1 1 d . . .
H503 H 0.9002 1.0701 0.2565 0.067 Uiso 1 1 calc R . .
C504 C 0.8884(11) 1.0858(9) 0.3616(11) 0.056(4) Uani 1 1 d . . .
H504 H 0.9371 1.0991 0.3588 0.067 Uiso 1 1 calc R . .
C505 C 0.8410(11) 1.0844(9) 0.4266(8) 0.049(4) Uani 1 1 d . . .
H505 H 0.8563 1.0974 0.4687 0.058 Uiso 1 1 calc R . .
C506 C 0.7714(12) 1.0644(10) 0.4309(10) 0.068(6) Uani 1 1 d . . .
H506 H 0.7386 1.062 0.4761 0.082 Uiso 1 1 calc R . .
N601 N 0.9155(7) 0.6248(6) -0.0721(5) 0.032(2) Uani 1 1 d . . .
C601 C 0.9039(6) 0.5825(7) -0.0268(6) 0.024(2) Uani 1 1 d . . .
C602 C 0.8915(10) 0.5287(9) 0.0379(8) 0.051(4) Uani 1 1 d . . .
H60A H 0.9404 0.5105 0.0608 0.077 Uiso 1 1 calc R . .
H60B H 0.8777 0.4851 0.0228 0.077 Uiso 1 1 calc R . .
H60C H 0.8481 0.5549 0.0728 0.077 Uiso 1 1 calc R . .
N701 N 0.6311(7) 0.9189(6) 0.4272(5) 0.032(2) Uani 1 1 d . . .
C701 C 0.5861(8) 0.9055(6) 0.4733(6) 0.028(3) Uani 1 1 d . . .
C702 C 0.5294(8) 0.8891(8) 0.5328(7) 0.037(3) Uani 1 1 d . . .
H70A H 0.5573 0.8604 0.5731 0.056 Uiso 1 1 calc R . .
H70B H 0.4984 0.8585 0.5171 0.056 Uiso 1 1 calc R . .
H70C H 0.4936 0.9371 0.5489 0.056 Uiso 1 1 calc R . .

loop_
_atom_site_aniso_label
_atom_site_aniso_U_11
_atom_site_aniso_U_22
_atom_site_aniso_U_33
_atom_site_aniso_U_23
_atom_site_aniso_U_13
_atom_site_aniso_U_12
Pd1 0.0202(4) 0.0157(3) 0.0121(3) -0.0008(3) -0.0021(3) -0.0022(3)
Pd2 0.0188(4) 0.0161(3) 0.0113(3) -0.0001(3) -0.0032(3) -0.0027(3)
Br11 0.0236(5) 0.0195(5) 0.0207(5) 0.0029(4) -0.0023(4) -0.0028(4)
Br12 0.0254(6) 0.0239(5) 0.0199(5) -0.0007(4) 0.0013(4) -0.0017(4)
Br21 0.0301(6) 0.0225(5) 0.0191(5) 0.0035(4) -0.0025(4) -0.0020(4)
Br22 0.0234(5) 0.0223(5) 0.0228(5) -0.0002(4) 0.0037(4) -0.0018(4)
C11 0.019(5) 0.016(5) 0.026(5) -0.012(4) -0.008(4) 0.006(4)
C12 0.024(5) 0.019(5) 0.031(6) -0.007(4) -0.013(5) -0.007(4)
C13 0.028(6) 0.014(4) 0.024(5) -0.006(4) -0.009(4) -0.011(4)
C14 0.029(6) 0.022(5) 0.039(7) -0.003(5) -0.012(5) -0.016(5)
C15 0.030(6) 0.036(7) 0.033(6) -0.001(5) -0.005(5) -0.015(5)
C16 0.029(6) 0.036(6) 0.023(5) -0.006(5) -0.009(5) -0.009(5)
C1 0.024(5) 0.012(4) 0.018(5) -0.007(4) -0.004(4) -0.004(4)
N21 0.024(4) 0.011(4) 0.018(4) -0.011(3) -0.006(3) 0.002(3)
C22 0.026(6) 0.011(4) 0.028(6) 0.002(4) -0.013(4) -0.004(4)
N23 0.016(4) 0.017(4) 0.009(3) 0.000(3) -0.002(3) 0.000(3)
C23A 0.025(5) 0.012(4) 0.011(4) 0.000(3) -0.002(4) 0.000(4)
C24 0.028(6) 0.023(5) 0.010(4) 0.001(4) -0.004(4) -0.009(4)
O24 0.029(4) 0.025(4) 0.021(4) -0.010(3) 0.002(3) -0.009(3)
C241 0.041(7) 0.042(7) 0.014(5) -0.013(5) -0.001(5) -0.009(6)
C242 0.048(8) 0.046(8) 0.035(7) -0.014(6) -0.003(6) -0.028(7)
C243 0.054(10) 0.049(9) 0.047(9) -0.008(7) -0.006(7) -0.023(8)
C244 0.061(11) 0.069(12) 0.063(11) -0.017(9) -0.028(9) -0.007(9)
C25 0.029(6) 0.022(5) 0.019(5) -0.009(4) -0.001(4) 0.003(4)
C26 0.024(6) 0.029(6) 0.013(5) -0.002(4) 0.006(4) 0.004(4)
C27 0.032(6) 0.018(5) 0.016(5) -0.008(4) -0.003(4) -0.003(4)
O27 0.021(4) 0.029(4) 0.015(3) -0.005(3) -0.001(3) -0.005(3)
C271 0.023(6) 0.021(5) 0.043(7) -0.002(5) -0.011(5) 0.004(4)
C272 0.021(6) 0.051(8) 0.041(7) -0.011(6) -0.003(5) -0.002(6)
C273 0.034(7) 0.054(9) 0.038(7) 0.009(6) -0.007(6) -0.021(7)
C274 0.055(10) 0.061(10) 0.047(9) -0.001(8) -0.010(8) -0.022(8)
C27A 0.021(5) 0.020(5) 0.007(4) -0.004(4) 0.002(4) 0.001(4)
C2 0.021(5) 0.025(5) 0.016(5) 0.003(4) -0.003(4) -0.017(4)
C31 0.014(5) 0.027(5) 0.018(5) 0.006(4) -0.006(4) -0.016(4)
C32 0.018(5) 0.021(5) 0.012(4) -0.001(4) 0.001(4) -0.010(4)
C33 0.030(6) 0.029(5) 0.015(5) -0.004(4) -0.007(4) -0.014(5)
C34 0.025(5) 0.033(6) 0.011(4) -0.006(4) -0.004(4) -0.015(5)
C35 0.017(5) 0.038(6) 0.032(6) 0.004(5) -0.009(5) -0.010(5)
C36 0.029(6) 0.025(5) 0.020(5) 0.002(4) -0.009(4) -0.010(5)
C3 0.017(5) 0.024(5) 0.021(5) 0.004(4) 0.001(4) -0.006(4)
N41 0.022(4) 0.012(3) 0.023(4) -0.006(3) -0.008(3) 0.000(3)
C42 0.024(4) 0.019(4) 0.018(4) -0.013(3) -0.008(3) 0.000(3)
N43 0.019(4) 0.013(4) 0.027(4) 0.007(3) -0.010(3) 0.000(3)
C43A 0.025(5) 0.020(5) 0.013(4) 0.001(4) 0.009(4) -0.006(4)
C44 0.021(5) 0.021(4) 0.021(5) 0.009(4) 0.007(4) -0.005(4)
O44 0.019(4) 0.029(4) 0.039(5) 0.013(4) -0.006(3) -0.001(3)
C441 0.037(7) 0.029(6) 0.018(5) -0.001(4) -0.009(5) 0.002(5)
C442 0.026(6) 0.040(7) 0.041(7) 0.007(6) -0.011(5) -0.007(5)
C443 0.072(13) 0.052(10) 0.066(12) 0.018(9) -0.031(10) -0.016(9)
C444 0.073(13) 0.065(12) 0.062(12) 0.011(10) -0.008(10) -0.015(10)
C45 0.026(5) 0.021(4) 0.020(5) 0.005(4) 0.000(4) 0.002(4)
C46 0.026(6) 0.014(5) 0.028(6) 0.005(4) 0.012(4) -0.002(4)
C47 0.025(5) 0.016(5) 0.018(5) -0.002(4) 0.009(4) 0.001(4)
O47 0.032(4) 0.012(3) 0.037(5) -0.009(3) -0.011(4) -0.001(3)
C471 0.043(7) 0.016(5) 0.035(7) -0.009(5) -0.003(6) 0.000(5)
C472 0.091(10) 0.028(6) 0.103(11) -0.033(7) -0.060(9) 0.001(6)
C473 0.092(10) 0.041(7) 0.121(11) -0.038(7) -0.073(9) 0.012(6)
C474 0.102(11) 0.058(8) 0.137(13) -0.046(9) -0.082(10) 0.018(8)
C47A 0.025(5) 0.018(5) 0.018(5) -0.003(4) 0.002(4) -0.002(4)
C4 0.028(6) 0.014(4) 0.020(5) -0.003(4) -0.008(4) -0.005(4)
C51 0.021(5) 0.014(4) 0.016(4) -0.007(4) -0.002(4) -0.007(4)
C52 0.026(5) 0.018(5) 0.017(5) -0.005(4) -0.005(4) -0.012(4)
C53 0.025(5) 0.019(5) 0.019(5) 0.000(4) -0.001(4) -0.005(4)
C54 0.027(6) 0.021(5) 0.032(6) -0.003(5) 0.000(5) -0.013(5)
C55 0.020(5) 0.037(6) 0.033(6) -0.004(5) 0.003(5) -0.015(5)
C56 0.026(6) 0.026(5) 0.021(5) 0.000(4) -0.004(4) -0.011(5)
C5 0.022(5) 0.023(5) 0.011(4) -0.006(4) -0.006(4) -0.006(4)
N61 0.016(3) 0.015(3) 0.017(3) -0.002(2) -0.004(2) 0.007(2)
C62 0.016(4) 0.017(4) 0.004(3) 0.001(3) -0.004(3) 0.000(3)
N63 0.016(3) 0.015(3) 0.017(3) -0.002(2) -0.004(2) 0.007(2)
C63A 0.023(5) 0.024(5) 0.019(5) 0.002(4) -0.001(4) -0.004(4)
C64 0.024(5) 0.022(5) 0.023(5) 0.005(4) 0.001(4) 0.000(4)
O64 0.031(5) 0.021(4) 0.031(4) -0.004(3) -0.004(4) -0.003(3)
C641 0.040(7) 0.030(6) 0.028(6) -0.007(5) -0.007(5) 0.009(5)
C642 0.062(8) 0.042(7) 0.141(14) -0.044(8) -0.030(9) 0.004(7)
C643 0.070(8) 0.043(7) 0.143(13) -0.034(8) -0.024(9) -0.009(7)
C644 0.061(9) 0.042(7) 0.130(14) -0.017(8) -0.032(9) -0.004(7)
C65 0.025(5) 0.024(5) 0.033(5) -0.001(4) 0.000(4) -0.005(4)
C66 0.023(6) 0.026(6) 0.031(6) 0.006(5) -0.001(5) 0.011(5)
C67 0.019(5) 0.029(5) 0.017(5) 0.006(4) -0.007(4) -0.008(4)
O67 0.023(4) 0.045(5) 0.055(5) -0.025(4) -0.017(4) 0.002(4)
C671 0.034(5) 0.060(6) 0.066(6) -0.027(5) -0.022(5) -0.006(5)
C67A 0.023(5) 0.024(5) 0.015(5) 0.009(4) -0.005(4) -0.005(4)
C6 0.034(6) 0.019(5) 0.015(5) -0.001(4) -0.005(4) -0.003(4)
C71 0.017(5) 0.012(4) 0.018(5) -0.004(4) -0.002(4) -0.009(4)
C72 0.026(5) 0.015(4) 0.011(4) 0.002(4) -0.004(4) -0.006(4)
C73 0.021(5) 0.021(5) 0.018(5) -0.008(4) -0.007(4) -0.007(4)
C74 0.028(6) 0.019(5) 0.022(5) -0.009(4) -0.002(4) -0.012(4)
C75 0.027(6) 0.020(5) 0.015(5) -0.006(4) 0.004(4) -0.008(4)
C76 0.027(6) 0.019(5) 0.018(5) -0.003(4) -0.007(4) -0.006(4)
C7 0.018(5) 0.017(4) 0.015(4) -0.001(4) -0.002(4) -0.003(4)
N81 0.014(4) 0.015(3) 0.021(4) -0.004(3) -0.006(3) 0.009(3)
C82 0.011(4) 0.017(4) 0.022(4) -0.010(3) -0.001(3) 0.004(3)
N83 0.019(4) 0.020(4) 0.019(4) 0.000(3) -0.007(3) -0.001(3)
C83A 0.021(5) 0.017(4) 0.011(4) -0.003(4) -0.003(4) -0.003(4)
C84 0.017(4) 0.019(4) 0.019(4) -0.003(4) -0.008(4) -0.003(4)
O84 0.025(4) 0.024(4) 0.020(4) -0.002(3) -0.014(3) -0.005(3)
C841 0.032(6) 0.032(6) 0.023(5) 0.009(5) -0.017(5) -0.013(5)
C842 0.027(6) 0.037(7) 0.036(7) 0.007(5) -0.014(5) -0.013(5)
C843 0.025(6) 0.042(7) 0.062(9) -0.020(7) -0.009(6) -0.014(6)
C844 0.044(9) 0.042(8) 0.060(10) -0.011(7) -0.022(8) -0.003(7)
C85 0.022(5) 0.025(5) 0.023(5) 0.003(4) -0.012(4) 0.004(4)
C86 0.030(6) 0.013(5) 0.029(6) -0.003(4) -0.007(5) 0.006(4)
C87 0.015(5) 0.019(5) 0.017(5) -0.005(4) 0.002(4) 0.000(4)
O87 0.035(4) 0.016(3) 0.022(4) 0.000(3) -0.006(3) -0.006(3)
C871 0.044(5) 0.023(4) 0.008(4) -0.001(3) -0.007(4) -0.009(4)
C872 0.041(5) 0.024(4) 0.020(4) -0.004(4) -0.008(4) -0.005(4)
C873 0.040(6) 0.025(5) 0.039(6) -0.004(5) -0.014(5) -0.007(5)
C874 0.054(9) 0.032(7) 0.042(8) -0.012(6) -0.012(7) -0.016(6)
C87A 0.022(5) 0.018(4) 0.011(4) -0.003(4) -0.002(4) -0.002(4)
C8 0.017(5) 0.021(5) 0.014(4) -0.008(4) -0.007(4) 0.001(4)
C101 0.034(7) 0.053(9) 0.043(8) -0.008(7) -0.011(6) -0.015(7)
C102 0.044(9) 0.070(11) 0.030(7) -0.004(7) 0.004(6) -0.004(8)
C103 0.033(7) 0.035(7) 0.058(9) -0.013(7) -0.011(7) -0.004(6)
C104 0.059(10) 0.053(9) 0.042(8) -0.018(7) 0.004(7) -0.028(8)
C105 0.053(10) 0.048(9) 0.042(8) -0.002(7) -0.002(7) -0.022(8)
C106 0.038(7) 0.032(6) 0.035(7) -0.005(5) -0.006(6) -0.010(6)
C201 0.047(8) 0.043(7) 0.021(6) -0.005(5) -0.009(5) -0.011(6)
C202 0.049(9) 0.051(8) 0.020(6) 0.005(6) 0.003(6) -0.007(7)
C203 0.055(10) 0.071(11) 0.036(8) 0.017(8) -0.001(7) -0.035(9)
C204 0.075(12) 0.072(11) 0.042(8) 0.023(8) -0.022(8) -0.051(10)
C205 0.060(10) 0.063(10) 0.027(7) 0.015(7) -0.018(6) -0.040(8)
C206 0.049(8) 0.041(7) 0.016(5) 0.005(5) -0.010(5) -0.017(6)
C301 0.035(8) 0.049(9) 0.056(10) -0.016(7) -0.005(7) 0.000(7)
C302 0.036(8) 0.081(12) 0.029(7) -0.011(7) -0.010(6) 0.002(8)
C303 0.042(9) 0.078(12) 0.043(9) 0.011(9) -0.006(7) -0.003(9)
C304 0.046(9) 0.036(7) 0.062(10) 0.008(7) -0.014(8) -0.015(7)
C305 0.077(12) 0.040(8) 0.054(10) -0.007(7) -0.023(9) -0.014(8)
C306 0.069(11) 0.023(6) 0.040(8) -0.005(6) -0.007(7) -0.009(6)
C401 0.068(12) 0.119(17) 0.040(9) -0.013(10) 0.001(8) -0.076(13)
C402 0.045(10) 0.097(15) 0.055(11) -0.034(10) 0.001(8) -0.025(10)
C403 0.043(9) 0.068(11) 0.052(10) 0.001(8) -0.008(8) -0.015(8)
C404 0.043(10) 0.095(15) 0.051(10) 0.001(10) -0.011(8) -0.029(10)
C405 0.054(11) 0.079(14) 0.067(12) -0.018(11) -0.002(9) -0.013(10)
C406 0.060(12) 0.067(12) 0.097(16) -0.032(11) -0.026(11) -0.023(10)
C501 0.048(10) 0.048(9) 0.090(15) 0.013(10) -0.030(10) -0.018(8)
C502 0.074(12) 0.053(10) 0.055(10) -0.018(8) -0.034(10) -0.016(9)
C503 0.082(13) 0.038(8) 0.033(8) -0.004(6) 0.007(8) 0.002(8)
C504 0.054(10) 0.041(8) 0.074(12) 0.002(8) -0.013(9) -0.017(8)
C505 0.070(11) 0.049(9) 0.024(7) -0.003(6) -0.012(7) -0.009(8)
C506 0.069(12) 0.048(9) 0.048(10) 0.019(8) 0.024(9) 0.022(9)
N601 0.040(6) 0.038(6) 0.017(5) -0.006(4) 0.000(4) -0.012(5)
C601 0.020(5) 0.033(6) 0.021(5) -0.016(5) -0.001(4) -0.005(5)
C602 0.064(11) 0.043(8) 0.031(7) 0.007(6) 0.006(7) -0.001(7)
N701 0.041(6) 0.034(5) 0.019(5) 0.004(4) -0.010(4) -0.008(5)
C701 0.040(7) 0.018(5) 0.024(6) -0.002(4) -0.012(5) 0.001(5)
C702 0.036(7) 0.039(7) 0.027(6) 0.008(5) -0.006(5) 0.003(6)

loop_
_atom_type_symbol
_atom_type_description
_atom_type_scat_dispersion_real
_atom_type_scat_dispersion_imag
_atom_type_scat_source
C C 0.0033 0.0016 'International Tables Vol C Tables 4.2.6.8 and 6.1.1.4'
H H 0 0 'International Tables Vol C Tables 4.2.6.8 and 6.1.1.4'
Br Br -0.2901 2.4595 'International Tables Vol C Tables 4.2.6.8 and 6.1.1.4'
N N 0.0061 0.0033 'International Tables Vol C Tables 4.2.6.8 and 6.1.1.4'
O O 0.0106 0.006 'International Tables Vol C Tables 4.2.6.8 and 6.1.1.4'
Pd Pd -0.9988 1.0072 'International Tables Vol C Tables 4.2.6.8 and 6.1.1.4'

loop_
_geom_angle_atom_site_label_1
_geom_angle_atom_site_label_2
_geom_angle_atom_site_label_3
_geom_angle
_geom_angle_site_symmetry_1
_geom_angle_site_symmetry_3
_geom_angle_publ_flag
C42 Pd1 C22 96.0(4) . . ?
C42 Pd1 Br12 83.4(3) . . ?
C22 Pd1 Br12 177.6(3) . . ?
C42 Pd1 Br11 177.1(3) . . ?
C22 Pd1 Br11 86.5(3) . . ?
Br12 Pd1 Br11 94.04(5) . . ?
C82 Pd2 C62 95.6(4) . . ?
C82 Pd2 Br21 179.3(3) . . ?
C62 Pd2 Br21 84.1(3) . . ?
C82 Pd2 Br22 86.5(3) . . ?
C62 Pd2 Br22 177.6(3) . . ?
Br21 Pd2 Br22 93.85(5) . . ?
C16 C11 C12 120.0(11) . . ?
C16 C11 C1 117.1(9) . . ?
C12 C11 C1 122.9(10) . . ?
C11 C12 C13 116.2(11) . . ?
C11 C12 C4 125.9(10) . . ?
C13 C12 C4 117.9(9) . . ?
C14 C13 C12 123.5(10) . . ?
C14 C13 H13 118.2 . . ?
C12 C13 H13 118.2 . . ?
C13 C14 C15 118.7(11) . . ?
C13 C14 H14 120.6 . . ?
C15 C14 H14 120.6 . . ?
C16 C15 C14 118.3(12) . . ?
C16 C15 H15 120.8 . . ?
C14 C15 H15 120.8 . . ?
C11 C16 C15 123.2(12) . . ?
C11 C16 H16 118.4 . . ?
C15 C16 H16 118.4 . . ?
N21 C1 C11 112.4(8) . . ?
N21 C1 H1A 109.1 . . ?
C11 C1 H1A 109.1 . . ?
N21 C1 H1B 109.1 . . ?
C11 C1 H1B 109.1 . . ?
H1A C1 H1B 107.9 . . ?
C22 N21 C27A 109.5(8) . . ?
C22 N21 C1 123.8(8) . . ?
C27A N21 C1 126.4(9) . . ?
N23 C22 N21 108.2(9) . . ?
N23 C22 Pd1 127.6(8) . . ?
N21 C22 Pd1 123.4(8) . . ?
C22 N23 C23A 109.3(9) . . ?
C22 N23 C2 122.7(9) . . ?
C23A N23 C2 127.2(8) . . ?
C27A C23A N23 106.8(8) . . ?
C27A C23A C24 122.5(10) . . ?
N23 C23A C24 130.7(10) . . ?
O24 C24 C25 125.6(10) . . ?
O24 C24 C23A 119.4(10) . . ?
C25 C24 C23A 114.7(10) . . ?
C24 O24 C241 114.8(9) . . ?
O24 C241 C242 110.1(10) . . ?
O24 C241 H24A 109.7 . . ?
C242 C241 H24A 109.7 . . ?
O24 C241 H24B 109.7 . . ?
C242 C241 H24B 109.7 . . ?
H24A C241 H24B 108.2 . . ?
C243 C242 C241 112.9(11) . . ?
C243 C242 H24C 109 . . ?
C241 C242 H24C 109 . . ?
C243 C242 H24D 109 . . ?
C241 C242 H24D 109 . . ?
H24C C242 H24D 107.8 . . ?
C242 C243 C244 108.7(13) . . ?
C242 C243 H24E 110 . . ?
C244 C243 H24E 110 . . ?
C242 C243 H24F 110 . . ?
C244 C243 H24F 110 . . ?
H24E C243 H24F 108.3 . . ?
C243 C244 H24G 109.5 . . ?
C243 C244 H24H 109.5 . . ?
H24G C244 H24H 109.5 . . ?
C243 C244 H24I 109.5 . . ?
H24G C244 H24I 109.5 . . ?
H24H C244 H24I 109.5 . . ?
C24 C25 C26 122.1(10) . . ?
C24 C25 H25 119 . . ?
C26 C25 H25 119 . . ?
C27 C26 C25 122.8(10) . . ?
C27 C26 H26 118.6 . . ?
C25 C26 H26 118.6 . . ?
C26 C27 O27 125.4(10) . . ?
C26 C27 C27A 116.3(10) . . ?
O27 C27 C27A 118.2(9) . . ?
C27 O27 C271 115.4(8) . . ?
O27 C271 C272 106.8(10) . . ?
O27 C271 H27A 110.4 . . ?
C272 C271 H27A 110.4 . . ?
O27 C271 H27B 110.4 . . ?
C272 C271 H27B 110.4 . . ?
H27A C271 H27B 108.6 . . ?
C273 C272 C271 116.1(11) . . ?
C273 C272 H27C 108.3 . . ?
C271 C272 H27C 108.3 . . ?
C273 C272 H27D 108.3 . . ?
C271 C272 H27D 108.3 . . ?
H27C C272 H27D 107.4 . . ?
C272 C273 C274 114.9(13) . . ?
C272 C273 H27E 108.5 . . ?
C274 C273 H27E 108.5 . . ?
C272 C273 H27F 108.5 . . ?
C274 C273 H27F 108.5 . . ?
H27E C273 H27F 107.5 . . ?
C273 C274 H27G 109.5 . . ?
C273 C274 H27H 109.5 . . ?
H27G C274 H27H 109.5 . . ?
C273 C274 H27I 109.5 . . ?
H27G C274 H27I 109.5 . . ?
H27H C274 H27I 109.5 . . ?
C23A C27A N21 106.0(9) . . ?
C23A C27A C27 121.5(9) . . ?
N21 C27A C27 132.1(10) . . ?
N23 C2 C32 110.8(8) . . ?
N23 C2 H2A 109.5 . . ?
C32 C2 H2A 109.5 . . ?
N23 C2 H2B 109.5 . . ?
C32 C2 H2B 109.5 . . ?
H2A C2 H2B 108.1 . . ?
C36 C31 C32 119.5(10) . . ?
C36 C31 C3 116.6(10) . . ?
C32 C31 C3 123.9(9) . . ?
C31 C32 C33 118.7(9) . . ?
C31 C32 C2 124.9(9) . . ?
C33 C32 C2 116.4(9) . . ?
C34 C33 C32 120.2(11) . . ?
C34 C33 H33 119.9 . . ?
C32 C33 H33 119.9 . . ?
C35 C34 C33 121.1(10) . . ?
C35 C34 H34 119.4 . . ?
C33 C34 H34 119.4 . . ?
C34 C35 C36 119.0(11) . . ?
C34 C35 H35 120.5 . . ?
C36 C35 H35 120.5 . . ?
C35 C36 C31 121.4(11) . . ?
C35 C36 H36 119.3 . . ?
C31 C36 H36 119.3 . . ?
N43 C3 C31 110.8(8) . . ?
N43 C3 H3A 109.5 . . ?
C31 C3 H3A 109.5 . . ?
N43 C3 H3B 109.5 . . ?
C31 C3 H3B 109.5 . . ?
H3A C3 H3B 108.1 . . ?
C42 N41 C47A 109.3(9) . . ?
C42 N41 C4 121.8(8) . . ?
C47A N41 C4 128.7(9) . . ?
N43 C42 N41 108.0(9) . . ?
N43 C42 Pd1 128.4(8) . . ?
N41 C42 Pd1 122.8(7) . . ?
C42 N43 C43A 108.6(9) . . ?
C42 N43 C3 123.7(9) . . ?
C43A N43 C3 127.6(9) . . ?
C47A C43A N43 106.8(9) . . ?
C47A C43A C44 122.1(10) . . ?
N43 C43A C44 131.0(10) . . ?
C45 C44 O44 126.8(10) . . ?
C45 C44 C43A 115.6(11) . . ?
O44 C44 C43A 117.5(9) . . ?
C44 O44 C441 117.6(9) . . ?
O44 C441 C442 107.6(10) . . ?
O44 C441 H44A 110.2 . . ?
C442 C441 H44A 110.2 . . ?
O44 C441 H44B 110.2 . . ?
C442 C441 H44B 110.2 . . ?
H44A C441 H44B 108.5 . . ?
C443 C442 C441 111.9(12) . . ?
C443 C442 H44C 109.2 . . ?
C441 C442 H44C 109.2 . . ?
C443 C442 H44D 109.2 . . ?
C441 C442 H44D 109.2 . . ?
H44C C442 H44D 107.9 . . ?
C444 C443 C442 114.3(15) . . ?
C444 C443 H44E 108.7 . . ?
C442 C443 H44E 108.7 . . ?
C444 C443 H44F 108.7 . . ?
C442 C443 H44F 108.7 . . ?
H44E C443 H44F 107.6 . . ?
C443 C444 H44G 109.5 . . ?
C443 C444 H44H 109.5 . . ?
H44G C444 H44H 109.5 . . ?
C443 C444 H44I 109.5 . . ?
H44G C444 H44I 109.5 . . ?
H44H C444 H44I 109.5 . . ?
C44 C45 C46 122.4(10) . . ?
C44 C45 H45 118.8 . . ?
C46 C45 H45 118.8 . . ?
C47 C46 C45 121.0(10) . . ?
C47 C46 H46 119.5 . . ?
C45 C46 H46 119.5 . . ?
C46 C47 C47A 118.9(11) . . ?
C46 C47 O47 124.9(10) . . ?
C47A C47 O47 116.1(9) . . ?
C47 O47 C471 119.2(9) . . ?
O47 C471 C472 108.1(10) . . ?
O47 C471 H47A 110.1 . . ?
C472 C471 H47A 110.1 . . ?
O47 C471 H47B 110.1 . . ?
C472 C471 H47B 110.1 . . ?
H47A C471 H47B 108.4 . . ?
C473 C472 C471 116.0(14) . . ?
C473 C472 H47C 108.3 . . ?
C471 C472 H47C 108.3 . . ?
C473 C472 H47D 108.3 . . ?
C471 C472 H47D 108.3 . . ?
H47C C472 H47D 107.4 . . ?
C472 C473 C474 111.5(17) . . ?
C472 C473 H47E 109.3 . . ?
C474 C473 H47E 109.3 . . ?
C472 C473 H47F 109.3 . . ?
C474 C473 H47F 109.3 . . ?
H47E C473 H47F 108 . . ?
C473 C474 H47G 109.5 . . ?
C473 C474 H47H 109.5 . . ?
H47G C474 H47H 109.5 . . ?
C473 C474 H47I 109.5 . . ?
H47G C474 H47I 109.5 . . ?
H47H C474 H47I 109.5 . . ?
N41 C47A C43A 106.9(9) . . ?
N41 C47A C47 132.9(11) . . ?
C43A C47A C47 120.0(10) . . ?
N41 C4 C12 110.4(8) . . ?
N41 C4 H4A 109.6 . . ?
C12 C4 H4A 109.6 . . ?
N41 C4 H4B 109.6 . . ?
C12 C4 H4B 109.6 . . ?
H4A C4 H4B 108.1 . . ?
C52 C51 C56 118.0(9) . . ?
C52 C51 C5 124.5(9) . . ?
C56 C51 C5 117.4(9) . . ?
C51 C52 C53 118.8(10) . . ?
C51 C52 C8 124.7(9) . . ?
C53 C52 C8 116.5(9) . . ?
C54 C53 C52 119.9(10) . . ?
C54 C53 H53 120 . . ?
C52 C53 H53 120 . . ?
C55 C54 C53 121.8(11) . . ?
C55 C54 H54 119.1 . . ?
C53 C54 H54 119.1 . . ?
C54 C55 C56 119.5(11) . . ?
C54 C55 H55 120.3 . . ?
C56 C55 H55 120.3 . . ?
C55 C56 C51 122.0(11) . . ?
C55 C56 H56 119 . . ?
C51 C56 H56 119 . . ?
N61 C5 C51 110.5(8) . . ?
N61 C5 H5A 109.5 . . ?
C51 C5 H5A 109.5 . . ?
N61 C5 H5B 109.5 . . ?
C51 C5 H5B 109.5 . . ?
H5A C5 H5B 108.1 . . ?
C62 N61 C67A 108.1(8) . . ?
C62 N61 C5 122.2(8) . . ?
C67A N61 C5 129.4(9) . . ?
N61 C62 N63 108.8(8) . . ?
N61 C62 Pd2 124.8(7) . . ?
N63 C62 Pd2 124.7(7) . . ?
C62 N63 C63A 110.0(9) . . ?
C62 N63 C6 122.0(8) . . ?
C63A N63 C6 127.9(9) . . ?
C67A C63A N63 105.6(9) . . ?
C67A C63A C64 121.6(11) . . ?
N63 C63A C64 132.6(11) . . ?
O64 C64 C63A 117.2(10) . . ?
O64 C64 C65 126.8(10) . . ?
C63A C64 C65 116.0(11) . . ?
C64 O64 C641 118.6(9) . . ?
O64 C641 C642 108.2(11) . . ?
O64 C641 H64A 110.1 . . ?
C642 C641 H64A 110.1 . . ?
O64 C641 H64B 110.1 . . ?
C642 C641 H64B 110.1 . . ?
H64A C641 H64B 108.4 . . ?
C643 C642 C641 122(2) . . ?
C643 C642 H64C 106.9 . . ?
C641 C642 H64C 106.9 . . ?
C643 C642 H64D 106.9 . . ?
C641 C642 H64D 106.9 . . ?
H64C C642 H64D 106.7 . . ?
C642 C643 C644 110(2) . . ?
C642 C643 H64E 109.7 . . ?
C644 C643 H64E 109.7 . . ?
C642 C643 H64F 109.7 . . ?
C644 C643 H64F 109.7 . . ?
H64E C643 H64F 108.2 . . ?
C643 C644 H64G 109.5 . . ?
C643 C644 H64H 109.5 . . ?
H64G C644 H64H 109.5 . . ?
C643 C644 H64I 109.5 . . ?
H64G C644 H64I 109.5 . . ?
H64H C644 H64I 109.5 . . ?
C66 C65 C64 123.0(11) . . ?
C66 C65 H65 118.5 . . ?
C64 C65 H65 118.5 . . ?
C65 C66 C67 121.7(11) . . ?
C65 C66 H66 119.1 . . ?
C67 C66 H66 119.1 . . ?
O67 C67 C66 126.0(10) . . ?
O67 C67 C67A 119.4(10) . . ?
C66 C67 C67A 114.6(11) . . ?
C67 O67 C671 119.2(10) . . ?
O67 C671 C672 103.0(17) . . ?
O67 C671 C675 109.4(14) . . ?
O67 C671 H67A 111.2 . . ?
C672 C671 H67A 111.2 . . ?
O67 C671 H67B 111.2 . . ?
C672 C671 H67B 111.2 . . ?
H67A C671 H67B 109.1 . . ?
O67 C671 H67J 109.8 . . ?
C675 C671 H67J 110.2 . . ?
O67 C671 H67K 109.8 . . ?
C675 C671 H67K 109.2 . . ?
H67J C671 H67K 108.4 . . ?
C671 C672 C673 104(2) . . ?
C671 C672 H67C 110.9 . . ?
C673 C672 H67C 110.9 . . ?
C671 C672 H67D 110.9 . . ?
C673 C672 H67D 110.9 . . ?
H67C C672 H67D 108.9 . . ?
C674 C673 C672 112(3) . . ?
C674 C673 H67E 108.0 . . ?
C672 C673 H67E 109.3 . . ?
C674 C673 H67F 109.3 . . ?
C672 C673 H67F 109.3 . . ?
H67E C673 H67F 108.0 . . ?
C673 C674 H67G 109.5 . . ?
C673 C674 H67H 109.5 . . ?
H67G C674 H67H 109.5 . . ?
C673 C674 H67I 109.5 . . ?
H67G C674 H67I 109.5 . . ?
H67H C674 H67I 109.5 . . ?
C676 C675 C671 108(2) . . ?
C676 C675 H67L 110.1 . . ?
C671 C675 H67L 110.1 . . ?
C676 C675 H67M 110.1 . . ?
C671 C675 H67M 110.1 . . ?
H67L C675 H67M 108.4 . . ?
C675 C676 C677 112(3) . . ?
C675 C676 H67N 109.1 . . ?
C677 C676 H67N 109.1 . . ?
C675 C676 H67O 109.1 . . ?
C677 C676 H67O 109.1 . . ?
H67N C676 H67O 107.8 . . ?
C676 C677 H67P 109.5 . . ?
C676 C677 H67Q 109.5 . . ?
H67P C677 H67Q 109.5 . . ?
C676 C677 H67R 109.5 . . ?
H67P C677 H67R 109.5 . . ?
H67Q C677 H67R 109.5 . . ?
C63A C67A N61 107.4(9) . . ?
C63A C67A C67 123.1(10) . . ?
N61 C67A C67 129.3(10) . . ?
N63 C6 C72 111.8(9) . . ?
N63 C6 H6A 109.3 . . ?
C72 C6 H6A 109.3 . . ?
N63 C6 H6B 109.3 . . ?
C72 C6 H6B 109.3 . . ?
H6A C6 H6B 107.9 . . ?
C76 C71 C72 118.5(9) . . ?
C76 C71 C7 116.9(9) . . ?
C72 C71 C7 124.6(9) . . ?
C71 C72 C73 119.1(9) . . ?
C71 C72 C6 124.2(9) . . ?
C73 C72 C6 116.6(9) . . ?
C74 C73 C72 120.3(10) . . ?
C74 C73 H73 119.8 . . ?
C72 C73 H73 119.8 . . ?
C75 C74 C73 120.8(10) . . ?
C75 C74 H74 119.6 . . ?
C73 C74 H74 119.6 . . ?
C74 C75 C76 119.7(10) . . ?
C74 C75 H75 120.2 . . ?
C76 C75 H75 120.2 . . ?
C75 C76 C71 121.6(10) . . ?
C75 C76 H76 119.2 . . ?
C71 C76 H76 119.2 . . ?
N83 C7 C71 110.6(8) . . ?
N83 C7 H7A 109.5 . . ?
C71 C7 H7A 109.5 . . ?
N83 C7 H7B 109.5 . . ?
C71 C7 H7B 109.5 . . ?
H7A C7 H7B 108.1 . . ?
C82 N81 C87A 109.0(9) . . ?
C82 N81 C8 124.4(8) . . ?
C87A N81 C8 126.5(9) . . ?
N83 C82 N81 108.8(9) . . ?
N83 C82 Pd2 126.0(8) . . ?
N81 C82 Pd2 124.6(7) . . ?
C82 N83 C83A 109.8(9) . . ?
C82 N83 C7 121.8(8) . . ?
C83A N83 C7 127.9(8) . . ?
C87A C83A N83 106.4(8) . . ?
C87A C83A C84 121.8(9) . . ?
N83 C83A C84 131.7(9) . . ?
O84 C84 C85 124.9(9) . . ?
O84 C84 C83A 118.8(9) . . ?
C85 C84 C83A 116.2(9) . . ?
C84 O84 C841 115.9(8) . . ?
O84 C841 C842 107.0(9) . . ?
O84 C841 H84A 110.3 . . ?
C842 C841 H84A 110.3 . . ?
O84 C841 H84B 110.3 . . ?
C842 C841 H84B 110.3 . . ?
H84A C841 H84B 108.6 . . ?
C841 C842 C843 115.6(11) . . ?
C841 C842 H84C 108.4 . . ?
C843 C842 H84C 108.4 . . ?
C841 C842 H84D 108.4 . . ?
C843 C842 H84D 108.4 . . ?
H84C C842 H84D 107.4 . . ?
C844 C843 C842 112.1(11) . . ?
C844 C843 H84E 109.2 . . ?
C842 C843 H84E 109.2 . . ?
C844 C843 H84F 109.2 . . ?
C842 C843 H84F 109.2 . . ?
H84E C843 H84F 107.9 . . ?
C843 C844 H84G 109.5 . . ?
C843 C844 H84H 109.5 . . ?
H84G C844 H84H 109.5 . . ?
C843 C844 H84I 109.5 . . ?
H84G C844 H84I 109.5 . . ?
H84H C844 H84I 109.5 . . ?
C84 C85 C86 121.7(10) . . ?
C84 C85 H85 119.1 . . ?
C86 C85 H85 119.1 . . ?
C87 C86 C85 121.4(10) . . ?
C87 C86 H86 119.3 . . ?
C85 C86 H86 119.3 . . ?
O87 C87 C86 125.1(9) . . ?
O87 C87 C87A 118.0(9) . . ?
C86 C87 C87A 116.8(10) . . ?
C87 O87 C871 117.4(8) . . ?
O87 C871 C872 106.4(9) . . ?
O87 C871 H87A 110.4 . . ?
C872 C871 H87A 110.4 . . ?
O87 C871 H87B 110.4 . . ?
C872 C871 H87B 110.4 . . ?
H87A C871 H87B 108.6 . . ?
C871 C872 C873 111.0(10) . . ?
C871 C872 H87C 109.4 . . ?
C873 C872 H87C 109.4 . . ?
C871 C872 H87D 109.4 . . ?
C873 C872 H87D 109.4 . . ?
H87C C872 H87D 108 . . ?
C872 C873 C874 112.2(11) . . ?
C872 C873 H87E 109.2 . . ?
C874 C873 H87E 109.2 . . ?
C872 C873 H87F 109.2 . . ?
C874 C873 H87F 109.2 . . ?
H87E C873 H87F 107.9 . . ?
C873 C874 H87G 109.5 . . ?
C873 C874 H87H 109.5 . . ?
H87G C874 H87H 109.5 . . ?
C873 C874 H87I 109.5 . . ?
H87G C874 H87I 109.5 . . ?
H87H C874 H87I 109.5 . . ?
C83A C87A C87 121.7(9) . . ?
C83A C87A N81 105.8(8) . . ?
C87 C87A N81 131.9(9) . . ?
N81 C8 C52 113.5(8) . . ?
N81 C8 H8A 108.9 . . ?
C52 C8 H8A 108.9 . . ?
N81 C8 H8B 108.9 . . ?
C52 C8 H8B 108.9 . . ?
H8A C8 H8B 107.7 . . ?
C102 C101 C106 122.3(15) . . ?
C102 C101 H101 118.8 . . ?
C106 C101 H101 118.8 . . ?
C101 C102 C103 118.6(14) . . ?
C101 C102 H102 120.7 . . ?
C103 C102 H102 120.7 . . ?
C104 C103 C102 119.0(14) . . ?
C104 C103 H103 120.5 . . ?
C102 C103 H103 120.5 . . ?
C103 C104 C105 120.7(15) . . ?
C103 C104 H104 119.6 . . ?
C105 C104 H104 119.6 . . ?
C106 C105 C104 119.3(15) . . ?
C106 C105 H105 120.3 . . ?
C104 C105 H105 120.3 . . ?
C105 C106 C101 119.7(14) . . ?
C105 C106 H106 120.1 . . ?
C101 C106 H106 120.1 . . ?
C202 C201 C206 120.3(13) . . ?
C202 C201 H201 119.9 . . ?
C206 C201 H201 119.9 . . ?
C201 C202 C203 118.2(12) . . ?
C201 C202 H202 120.9 . . ?
C203 C202 H202 120.9 . . ?
C204 C203 C202 121.3(14) . . ?
C204 C203 H203 119.3 . . ?
C202 C203 H203 119.3 . . ?
C205 C204 C203 119.1(15) . . ?
C205 C204 H204 120.5 . . ?
C203 C204 H204 120.5 . . ?
C206 C205 C204 121.1(13) . . ?
C206 C205 H205 119.4 . . ?
C204 C205 H205 119.4 . . ?
C205 C206 C201 119.8(13) . . ?
C205 C206 H206 120.1 . . ?
C201 C206 H206 120.1 . . ?
C306 C301 C302 118.4(16) . . ?
C306 C301 H301 120.8 . . ?
C302 C301 H301 120.8 . . ?
C303 C302 C301 120.6(15) . . ?
C303 C302 H302 119.7 . . ?
C301 C302 H302 119.7 . . ?
C304 C303 C302 120.6(16) . . ?
C304 C303 H303 119.7 . . ?
C302 C303 H303 119.7 . . ?
C303 C304 C305 120.7(16) . . ?
C303 C304 H304 119.7 . . ?
C305 C304 H304 119.7 . . ?
C306 C305 C304 118.8(15) . . ?
C306 C305 H305 120.6 . . ?
C304 C305 H305 120.6 . . ?
C305 C306 C301 120.8(15) . . ?
C305 C306 H306 119.6 . . ?
C301 C306 H306 119.6 . . ?
C406 C401 C402 118.6(16) . . ?
C406 C401 H401 120.7 . . ?
C402 C401 H401 120.7 . . ?
C403 C402 C401 121.2(18) . . ?
C403 C402 H402 119.4 . . ?
C401 C402 H402 119.4 . . ?
C402 C403 C404 119.9(19) . . ?
C402 C403 H403 120.1 . . ?
C404 C403 H403 120.1 . . ?
C403 C404 C405 123.0(18) . . ?
C403 C404 H404 118.5 . . ?
C405 C404 H404 118.5 . . ?
C404 C405 C406 119.4(19) . . ?
C404 C405 H405 120.3 . . ?
C406 C405 H405 120.3 . . ?
C401 C406 C405 117.7(18) . . ?
C401 C406 H406 121.1 . . ?
C405 C406 H406 121.1 . . ?
C502 C501 C506 118.9(17) . . ?
C502 C501 H501 120.5 . . ?
C506 C501 H501 120.5 . . ?
C501 C502 C503 122.3(16) . . ?
C501 C502 H502 118.8 . . ?
C503 C502 H502 118.8 . . ?
C504 C503 C502 118.8(16) . . ?
C504 C503 H503 120.6 . . ?
C502 C503 H503 120.6 . . ?
C503 C504 C505 121.0(17) . . ?
C503 C504 H504 119.5 . . ?
C505 C504 H504 119.5 . . ?
C506 C505 C504 119.6(16) . . ?
C506 C505 H505 120.2 . . ?
C504 C505 H505 120.2 . . ?
C505 C506 C501 119.3(16) . . ?
C505 C506 H506 120.3 . . ?
C501 C506 H506 120.3 . . ?
N601 C601 C602 175.3(13) . . ?
C601 C602 H60A 109.5 . . ?
C601 C602 H60B 109.5 . . ?
H60A C602 H60B 109.5 . . ?
C601 C602 H60C 109.5 . . ?
H60A C602 H60C 109.5 . . ?
H60B C602 H60C 109.5 . . ?
N701 C701 C702 179.0(14) . . ?
C701 C702 H70A 109.5 . . ?
C701 C702 H70B 109.5 . . ?
H70A C702 H70B 109.5 . . ?
C701 C702 H70C 109.5 . . ?
H70A C702 H70C 109.5 . . ?
H70B C702 H70C 109.5 . . ?

loop_
_geom_bond_atom_site_label_1
_geom_bond_atom_site_label_2
_geom_bond_distance
_geom_bond_site_symmetry_2
_geom_bond_publ_flag
Pd1 C42 1.950(11) . ?
Pd1 C22 1.969(12) . ?
Pd1 Br12 2.4778(15) . ?
Pd1 Br11 2.4782(15) . ?
Pd2 C82 1.982(10) . ?
Pd2 C62 1.983(9) . ?
Pd2 Br21 2.4696(14) . ?
Pd2 Br22 2.4750(15) . ?
C11 C16 1.354(16) . ?
C11 C12 1.403(14) . ?
C11 C1 1.519(14) . ?
C12 C13 1.421(15) . ?
C12 C4 1.525(16) . ?
C13 C14 1.362(17) . ?
C13 H13 0.95 . ?
C14 C15 1.393(17) . ?
C14 H14 0.95 . ?
C15 C16 1.392(17) . ?
C15 H15 0.95 . ?
C16 H16 0.95 . ?
C1 N21 1.493(12) . ?
C1 H1A 0.99 . ?
C1 H1B 0.99 . ?
N21 C22 1.348(14) . ?
N21 C27A 1.404(12) . ?
C22 N23 1.326(13) . ?
N23 C23A 1.409(13) . ?
N23 C2 1.478(13) . ?
C23A C27A 1.369(15) . ?
C23A C24 1.434(14) . ?
C24 O24 1.358(13) . ?
C24 C25 1.384(16) . ?
O24 C241 1.422(13) . ?
C241 C242 1.550(18) . ?
C241 H24A 0.99 . ?
C241 H24B 0.99 . ?
C242 C243 1.51(2) . ?
C242 H24C 0.99 . ?
C242 H24D 0.99 . ?
C243 C244 1.59(2) . ?
C243 H24E 0.99 . ?
C243 H24F 0.99 . ?
C244 H24G 0.98 . ?
C244 H24H 0.98 . ?
C244 H24I 0.98 . ?
C25 C26 1.397(17) . ?
C25 H25 0.95 . ?
C26 C27 1.367(15) . ?
C26 H26 0.95 . ?
C27 O27 1.376(13) . ?
C27 C27A 1.405(15) . ?
O27 C271 1.431(14) . ?
C271 C272 1.529(18) . ?
C271 H27A 0.99 . ?
C271 H27B 0.99 . ?
C272 C273 1.48(2) . ?
C272 H27C 0.99 . ?
C272 H27D 0.99 . ?
C273 C274 1.52(2) . ?
C273 H27E 0.99 . ?
C273 H27F 0.99 . ?
C274 H27G 0.98 . ?
C274 H27H 0.98 . ?
C274 H27I 0.98 . ?
C2 C32 1.517(14) . ?
C2 H2A 0.99 . ?
C2 H2B 0.99 . ?
C31 C36 1.390(14) . ?
C31 C32 1.395(15) . ?
C31 C3 1.536(15) . ?
C32 C33 1.399(14) . ?
C33 C34 1.390(15) . ?
C33 H33 0.95 . ?
C34 C35 1.361(16) . ?
C34 H34 0.95 . ?
C35 C36 1.385(16) . ?
C35 H35 0.95 . ?
C36 H36 0.95 . ?
C3 N43 1.466(14) . ?
C3 H3A 0.99 . ?
C3 H3B 0.99 . ?
N41 C42 1.375(13) . ?
N41 C47A 1.386(13) . ?
N41 C4 1.469(13) . ?
C42 N43 1.346(13) . ?
N43 C43A 1.419(13) . ?
C43A C47A 1.388(16) . ?
C43A C44 1.422(15) . ?
C44 C45 1.377(15) . ?
C44 O44 1.383(15) . ?
O44 C441 1.435(13) . ?
C441 C442 1.507(18) . ?
C441 H44A 0.99 . ?
C441 H44B 0.99 . ?
C442 C443 1.48(2) . ?
C442 H44C 0.99 . ?
C442 H44D 0.99 . ?
C443 C444 1.47(3) . ?
C443 H44E 0.99 . ?
C443 H44F 0.99 . ?
C444 H44G 0.98 . ?
C444 H44H 0.98 . ?
C444 H44I 0.98 . ?
C45 C46 1.401(17) . ?
C45 H45 0.95 . ?
C46 C47 1.361(15) . ?
C46 H46 0.95 . ?
C47 C47A 1.390(14) . ?
C47 O47 1.392(14) . ?
O47 C471 1.426(13) . ?
C471 C472 1.53(2) . ?
C471 H47A 0.99 . ?
C471 H47B 0.99 . ?
C472 C473 1.51(3) . ?
C472 H47C 0.99 . ?
C472 H47D 0.99 . ?
C473 C474 1.53(2) . ?
C473 H47E 0.99 . ?
C473 H47F 0.99 . ?
C474 H47G 0.98 . ?
C474 H47H 0.98 . ?
C474 H47I 0.98 . ?
C4 H4A 0.99 . ?
C4 H4B 0.99 . ?
C51 C52 1.403(14) . ?
C51 C56 1.405(15) . ?
C51 C5 1.496(14) . ?
C52 C53 1.423(14) . ?
C52 C8 1.533(15) . ?
C53 C54 1.365(16) . ?
C53 H53 0.95 . ?
C54 C55 1.358(17) . ?
C54 H54 0.95 . ?
C55 C56 1.366(16) . ?
C55 H55 0.95 . ?
C56 H56 0.95 . ?
C5 N61 1.484(13) . ?
C5 H5A 0.99 . ?
C5 H5B 0.99 . ?
N61 C62 1.327(13) . ?
N61 C67A 1.407(13) . ?
C62 N63 1.342(12) . ?
N63 C63A 1.382(14) . ?
N63 C6 1.487(14) . ?
C63A C67A 1.377(16) . ?
C63A C64 1.399(15) . ?
C64 O64 1.350(14) . ?
C64 C65 1.409(16) . ?
O64 C641 1.457(14) . ?
C641 C642 1.46(2) . ?
C641 H64A 0.99 . ?
C641 H64B 0.99 . ?
C642 C643 1.38(3) . ?
C642 H64C 0.99 . ?
C642 H64D 0.99 . ?
C643 C644 1.61(3) . ?
C643 H64E 0.99 . ?
C643 H64F 0.99 . ?
C644 H64G 0.98 . ?
C644 H64H 0.98 . ?
C644 H64I 0.98 . ?
C65 C66 1.384(18) . ?
C65 H65 0.95 . ?
C66 C67 1.410(16) . ?
C66 H66 0.95 . ?
C67 O67 1.350(14) . ?
C67 C67A 1.434(15) . ?
O67 C671 1.456(16) . ?
C671 C672 1.50(3) . ?
C671 C675 1.62(2) . ?
C671 H67A 0.99 . ?
C671 H67B 0.99 . ?
C671 H67J 0.99 . ?
C671 H67K 0.99 . ?
C672 C673 1.51(3) . ?
C672 H67K 1.2819 . ?
C672 H67C 0.99 . ?
C672 H67D 0.99 . ?
C673 C674 1.50(3) . ?
C673 H67E 0.99 . ?
C673 H67F 0.99 . ?
C674 H67G 0.98 . ?
C674 H67H 0.98 . ?
C674 H67I 0.98 . ?
C675 C676 1.53(3) . ?
C675 H67L 0.99 . ?
C675 H67M 0.99 . ?
C676 C677 1.55(3) . ?
C676 H67N 0.99 . ?
C676 H67O 0.99 . ?
C677 H67P 0.98 . ?
C677 H67Q 0.98 . ?
C677 H67R 0.98 . ?
C6 C72 1.527(14) . ?
C6 H6A 0.99 . ?
C6 H6B 0.99 . ?
C71 C76 1.396(14) . ?
C71 C72 1.397(14) . ?
C71 C7 1.522(14) . ?
C72 C73 1.404(14) . ?
C73 C74 1.375(15) . ?
C73 H73 0.95 . ?
C74 C75 1.363(15) . ?
C74 H74 0.95 . ?
C75 C76 1.371(15) . ?
C75 H75 0.95 . ?
C76 H76 0.95 . ?
C7 N83 1.478(13) . ?
C7 H7A 0.99 . ?
C7 H7B 0.99 . ?
N81 C82 1.341(13) . ?
N81 C87A 1.405(13) . ?
N81 C8 1.487(13) . ?
C82 N83 1.316(13) . ?
N83 C83A 1.396(13) . ?
C83A C87A 1.385(14) . ?
C83A C84 1.408(14) . ?
C84 O84 1.384(12) . ?
C84 C85 1.386(15) . ?
O84 C841 1.449(12) . ?
C841 C842 1.498(17) . ?
C841 H84A 0.99 . ?
C841 H84B 0.99 . ?
C842 C843 1.513(18) . ?
C842 H84C 0.99 . ?
C842 H84D 0.99 . ?
C843 C844 1.500(19) . ?
C843 H84E 0.99 . ?
C843 H84F 0.99 . ?
C844 H84G 0.98 . ?
C844 H84H 0.98 . ?
C844 H84I 0.98 . ?
C85 C86 1.417(17) . ?
C85 H85 0.95 . ?
C86 C87 1.381(15) . ?
C86 H86 0.95 . ?
C87 O87 1.369(13) . ?
C87 C87A 1.401(14) . ?
O87 C871 1.454(13) . ?
C871 C872 1.523(16) . ?
C871 H87A 0.99 . ?
C871 H87B 0.99 . ?
C872 C873 1.524(16) . ?
C872 H87C 0.99 . ?
C872 H87D 0.99 . ?
C873 C874 1.549(17) . ?
C873 H87E 0.99 . ?
C873 H87F 0.99 . ?
C874 H87G 0.98 . ?
C874 H87H 0.98 . ?
C874 H87I 0.98 . ?
C8 H8A 0.99 . ?
C8 H8B 0.99 . ?
C101 C102 1.35(2) . ?
C101 C106 1.359(19) . ?
C101 H101 0.95 . ?
C102 C103 1.41(2) . ?
C102 H102 0.95 . ?
C103 C104 1.37(2) . ?
C103 H103 0.95 . ?
C104 C105 1.39(2) . ?
C104 H104 0.95 . ?
C105 C106 1.36(2) . ?
C105 H105 0.95 . ?
C106 H106 0.95 . ?
C201 C202 1.38(2) . ?
C201 C206 1.381(16) . ?
C201 H201 0.95 . ?
C202 C203 1.39(2) . ?
C202 H202 0.95 . ?
C203 C204 1.36(2) . ?
C203 H203 0.95 . ?
C204 C205 1.37(2) . ?
C204 H204 0.95 . ?
C205 C206 1.359(18) . ?
C205 H205 0.95 . ?
C206 H206 0.95 . ?
C301 C306 1.37(2) . ?
C301 C302 1.39(2) . ?
C301 H301 0.95 . ?
C302 C303 1.36(3) . ?
C302 H302 0.95 . ?
C303 C304 1.32(2) . ?
C303 H303 0.95 . ?
C304 C305 1.40(2) . ?
C304 H304 0.95 . ?
C305 C306 1.37(2) . ?
C305 H305 0.95 . ?
C306 H306 0.95 . ?
C401 C406 1.40(3) . ?
C401 C402 1.41(3) . ?
C401 H401 0.95 . ?
C402 C403 1.34(2) . ?
C402 H402 0.95 . ?
C403 C404 1.34(3) . ?
C403 H403 0.95 . ?
C404 C405 1.35(3) . ?
C404 H404 0.95 . ?
C405 C406 1.42(3) . ?
C405 H405 0.95 . ?
C406 H406 0.95 . ?
C501 C502 1.32(3) . ?
C501 C506 1.39(3) . ?
C501 H501 0.95 . ?
C502 C503 1.37(3) . ?
C502 H502 0.95 . ?
C503 C504 1.33(2) . ?
C503 H503 0.95 . ?
C504 C505 1.36(2) . ?
C504 H504 0.95 . ?
C505 C506 1.36(3) . ?
C505 H505 0.95 . ?
C506 H506 0.95 . ?
N601 C601 1.104(15) . ?
C601 C602 1.485(18) . ?
C602 H60A 0.98 . ?
C602 H60B 0.98 . ?
C602 H60C 0.98 . ?
N701 C701 1.126(16) . ?
C701 C702 1.435(18) . ?
C702 H70A 0.98 . ?
C702 H70B 0.98 . ?
C702 H70C 0.98 . ?
